data_7048931
loop_
_publ_author_name
'Luo, Hai-Ying'
'Zhou, Jian'
'Zou, Hua-Hong'

_publ_section_title
;
 A series of new vanadium(iii) chalcogenido-antimonates: an unusual
 seven-coordinate nitro-selenidovanadium(iii) complex.
;
_journal_issue 9
_journal_name_full 'Dalton transactions (Cambridge, England : 2003)'
_journal_page_first 3090
_journal_page_last 3097
_journal_paper_doi 10.1039/c9dt00268e
_journal_volume 48
_journal_year 2019
_chemical_formula_moiety 'C6 H20 N4 Sb Se3 V'
_chemical_formula_sum 'C6 H20 N4 Sb Se3 V'
_chemical_formula_weight 557.84
_space_group_IT_number 14
_space_group_name_Hall '-P 2ybc'
_space_group_name_H-M_alt 'P 1 21/c 1'
_symmetry_cell_setting monoclinic
_symmetry_space_group_name_Hall '-P 2ybc'
_symmetry_space_group_name_H-M 'P 1 21/c 1'
_atom_sites_solution_hydrogens geom
_atom_sites_solution_primary direct
_atom_sites_solution_secondary difmap
_audit_creation_method SHELXL-97
_audit_update_record
;
2019-02-05 deposited with the CCDC.
2019-02-06 downloaded from the CCDC.
;
_cell_angle_alpha 90.00
_cell_angle_beta 98.7339(19)
_cell_angle_gamma 90.00
_cell_formula_units_Z 4
_cell_length_a 6.6785(4)
_cell_length_b 17.5807(12)
_cell_length_c 13.3482(9)
_cell_measurement_reflns_used 5099
_cell_measurement_temperature 296(2)
_cell_measurement_theta_max 27.27
_cell_measurement_theta_min 2.78
_cell_volume 1549.07(18)
_computing_cell_refinement 'CrystalClear, Ver. 1.30 (Rigaku/MSC, 2001)'
_computing_data_collection 'CrystalClear, Ver. 1.30 (Rigaku/MSC, 2001)'
_computing_data_reduction 'CrystalStructure, Ver. 3.60 (Rigaku/MSC, 2004)'
_computing_molecular_graphics 'ORTEPII (Johnson, 1976)'
_computing_publication_material SHELXL97
_computing_structure_refinement 'SHELXL97 (Sheldrick, 1997)'
_computing_structure_solution 'SHELXS97 (Sheldrick, 1990)'
_diffrn_ambient_temperature 296(2)
_diffrn_detector_area_resol_mean 7.31
_diffrn_measured_fraction_theta_full 0.999
_diffrn_measured_fraction_theta_max 0.999
_diffrn_measurement_device_type 'Rigaku Mercury'
_diffrn_measurement_method \w
_diffrn_radiation_monochromator graphite
_diffrn_radiation_source 'fine-focus sealed tube'
_diffrn_radiation_type MoK\a
_diffrn_radiation_wavelength 0.71073
_diffrn_reflns_av_R_equivalents 0.0769
_diffrn_reflns_av_unetI/netI 0.0448
_diffrn_reflns_limit_h_max 7
_diffrn_reflns_limit_h_min -7
_diffrn_reflns_limit_k_max 20
_diffrn_reflns_limit_k_min -20
_diffrn_reflns_limit_l_max 15
_diffrn_reflns_limit_l_min -15
_diffrn_reflns_number 18540
_diffrn_reflns_theta_full 25.10
_diffrn_reflns_theta_max 25.10
_diffrn_reflns_theta_min 3.09
_exptl_absorpt_coefficient_mu 9.376
_exptl_absorpt_correction_T_max 0.8077
_exptl_absorpt_correction_T_min 0.1411
_exptl_absorpt_correction_type multi-scan
_exptl_absorpt_process_details 'Jacobson, R. (1998) Private communication'
_exptl_crystal_colour red
_exptl_crystal_density_diffrn 2.393
_exptl_crystal_density_method 'not measured'
_exptl_crystal_description block
_exptl_crystal_F_000 1040
_exptl_crystal_size_max 0.23
_exptl_crystal_size_mid 0.05
_exptl_crystal_size_min 0.02
_refine_diff_density_max 1.290
_refine_diff_density_min -0.898
_refine_diff_density_rms 0.141
_refine_ls_extinction_method none
_refine_ls_goodness_of_fit_ref 1.043
_refine_ls_hydrogen_treatment mixed
_refine_ls_matrix_type full
_refine_ls_number_parameters 136
_refine_ls_number_reflns 2748
_refine_ls_number_restraints 0
_refine_ls_restrained_S_all 1.043
_refine_ls_R_factor_all 0.0563
_refine_ls_R_factor_gt 0.0376
_refine_ls_shift/su_max 0.001
_refine_ls_shift/su_mean 0.000
_refine_ls_structure_factor_coef Fsqd
_refine_ls_weighting_details 'calc w=1/[\s^2^(Fo^2^)+(0.0176P)^2^+6.5369P] where P=(Fo^2^+2Fc^2^)/3'
_refine_ls_weighting_scheme calc
_refine_ls_wR_factor_gt 0.0712
_refine_ls_wR_factor_ref 0.0774
_reflns_number_gt 2158
_reflns_number_total 2748
_reflns_threshold_expression >2sigma(I)
_cod_data_source_file c9dt00268e2.cif
_cod_data_source_block 2
_cod_depositor_comments 'Adding full bibliography for 7048928--7048931.cif.'
_cod_original_sg_symbol_H-M P21/c
_cod_database_code 7048931

loop_
_symmetry_equiv_pos_as_xyz
'x, y, z'
'-x, y+1/2, -z+1/2'
'-x, -y, -z'
'x, -y-1/2, z-1/2'

loop_
_atom_site_label
_atom_site_type_symbol
_atom_site_fract_x
_atom_site_fract_y
_atom_site_fract_z
_atom_site_U_iso_or_equiv
_atom_site_adp_type
_atom_site_occupancy
_atom_site_symmetry_multiplicity
_atom_site_calc_flag
_atom_site_refinement_flags
Sb1 Sb 0.33676(7) 0.66685(3) 0.84160(3) 0.04289(15) Uani 1 1 d .
V1 V 0.69913(14) 0.67040(6) 1.05433(7) 0.0224(2) Uani 1 1 d .
Se1 Se 0.72453(11) 0.67651(5) 0.87040(5) 0.0446(2) Uani 1 1 d .
Se2 Se 0.34718(9) 0.61463(4) 1.02210(5) 0.03137(17) Uani 1 1 d .
Se3 Se 0.24245(12) 0.80341(5) 0.84907(6) 0.0564(2) Uani 1 1 d .
N1 N 0.7145(8) 0.6462(3) 1.2160(4) 0.0343(13) Uani 1 1 d .
H1D H 0.8144 0.6737 1.2518 0.041 Uiso 1 1 calc R
H1E H 0.5968 0.6592 1.2365 0.041 Uiso 1 1 calc R
N2 N 0.8655(7) 0.5668(3) 1.0707(4) 0.0309(12) Uani 1 1 d .
H2A H 0.7894 0.5296 1.0378 0.037 Uiso 1 1 calc R
H2B H 0.9773 0.5719 1.0412 0.037 Uiso 1 1 calc R
N3 N 0.9765(7) 0.7372(3) 1.0872(4) 0.0340(13) Uani 1 1 d .
H3A H 1.0524 0.7190 1.1437 0.041 Uiso 1 1 calc R
H3B H 1.0484 0.7324 1.0357 0.041 Uiso 1 1 calc R
N4 N 0.5841(7) 0.7817(3) 1.0745(4) 0.0308(12) Uani 1 1 d .
H4D H 0.4736 0.7897 1.0280 0.037 Uiso 1 1 calc R
H4E H 0.5466 0.7850 1.1363 0.037 Uiso 1 1 calc R
C1 C 0.7866(16) 0.5387(5) 1.3389(6) 0.082(3) Uani 1 1 d .
H1A H 0.8103 0.4849 1.3418 0.123 Uiso 1 1 calc R
H1B H 0.6690 0.5504 1.3695 0.123 Uiso 1 1 calc R
H1C H 0.9021 0.5647 1.3749 0.123 Uiso 1 1 calc R
C2 C 0.7540(11) 0.5633(4) 1.2344(5) 0.0441(18) Uani 1 1 d .
H2C H 0.6341 0.5361 1.2009 0.053 Uiso 1 1 calc R
C3 C 0.9262(10) 0.5438(4) 1.1768(5) 0.0389(16) Uani 1 1 d .
H3C H 1.0484 0.5705 1.2059 0.047 Uiso 1 1 calc R
H3D H 0.9532 0.4895 1.1807 0.047 Uiso 1 1 calc R
C4 C 0.6728(13) 0.9201(4) 1.0877(7) 0.062(2) Uani 1 1 d .
H4A H 0.5344 0.9284 1.0580 0.093 Uiso 1 1 calc R
H4B H 0.7582 0.9560 1.0601 0.093 Uiso 1 1 calc R
H4C H 0.6864 0.9268 1.1598 0.093 Uiso 1 1 calc R
C5 C 0.7347(12) 0.8404(4) 1.0644(9) 0.072(3) Uani 1 1 d .
H5A H 0.7348 0.8421 0.9910 0.086 Uiso 1 1 calc R
C6 C 0.9336(11) 0.8173(4) 1.1016(8) 0.065(3) Uani 1 1 d .
H6A H 0.9608 0.8285 1.1735 0.078 Uiso 1 1 calc R
H6B H 1.0264 0.8474 1.0687 0.078 Uiso 1 1 calc R

loop_
_atom_site_aniso_label
_atom_site_aniso_U_11
_atom_site_aniso_U_22
_atom_site_aniso_U_33
_atom_site_aniso_U_23
_atom_site_aniso_U_13
_atom_site_aniso_U_12
Sb1 0.0452(3) 0.0482(3) 0.0321(3) -0.0011(2) -0.0042(2) -0.0115(2)
V1 0.0184(5) 0.0225(5) 0.0262(5) -0.0023(4) 0.0034(4) -0.0002(4)
Se1 0.0427(4) 0.0616(5) 0.0328(4) -0.0032(3) 0.0157(3) -0.0046(4)
Se2 0.0197(3) 0.0336(4) 0.0409(4) 0.0032(3) 0.0052(3) -0.0053(3)
Se3 0.0459(5) 0.0481(5) 0.0666(5) 0.0180(4) -0.0190(4) 0.0002(4)
N1 0.036(3) 0.036(3) 0.032(3) -0.001(2) 0.006(2) 0.005(2)
N2 0.022(3) 0.024(3) 0.048(3) -0.005(2) 0.008(2) -0.002(2)
N3 0.019(3) 0.036(3) 0.046(3) -0.004(2) 0.002(2) -0.004(2)
N4 0.027(3) 0.034(3) 0.032(3) -0.001(2) 0.005(2) 0.005(2)
C1 0.123(9) 0.060(6) 0.067(6) 0.004(5) 0.027(6) 0.010(6)
C2 0.051(5) 0.034(4) 0.049(4) 0.017(3) 0.013(3) 0.015(3)
C3 0.031(4) 0.028(4) 0.057(4) 0.003(3) 0.003(3) 0.005(3)
C4 0.073(6) 0.030(4) 0.083(6) -0.010(4) 0.009(5) 0.010(4)
C5 0.051(5) 0.023(4) 0.141(9) -0.003(5) 0.014(5) -0.003(4)
C6 0.036(4) 0.028(5) 0.129(8) -0.004(4) 0.001(5) -0.004(3)

loop_
_atom_type_symbol
_atom_type_description
_atom_type_scat_dispersion_real
_atom_type_scat_dispersion_imag
_atom_type_scat_source
C C 0.0033 0.0016 'International Tables Vol C Tables 4.2.6.8 and 6.1.1.4'
H H 0.0000 0.0000 'International Tables Vol C Tables 4.2.6.8 and 6.1.1.4'
N N 0.0061 0.0033 'International Tables Vol C Tables 4.2.6.8 and 6.1.1.4'
O O 0.0106 0.0060 'International Tables Vol C Tables 4.2.6.8 and 6.1.1.4'
V V 0.3005 0.5294 'International Tables Vol C Tables 4.2.6.8 and 6.1.1.4'
Se Se -0.0929 2.2259 'International Tables Vol C Tables 4.2.6.8 and 6.1.1.4'
Sb Sb -0.5866 1.5461 'International Tables Vol C Tables 4.2.6.8 and 6.1.1.4'

loop_
_geom_angle_atom_site_label_1
_geom_angle_atom_site_label_2
_geom_angle_atom_site_label_3
_geom_angle
Se3 Sb1 Se1 100.73(3)
Se3 Sb1 Se2 106.15(3)
Se1 Sb1 Se2 90.01(2)
N2 V1 N4 164.7(2)
N2 V1 N3 91.49(19)
N4 V1 N3 77.99(19)
N2 V1 N1 77.68(19)
N4 V1 N1 91.02(19)
N3 V1 N1 89.7(2)
N2 V1 Se1 91.47(14)
N4 V1 Se1 99.46(14)
N3 V1 Se1 89.57(15)
N1 V1 Se1 169.10(14)
N2 V1 Se2 98.23(14)
N4 V1 Se2 91.94(14)
N3 V1 Se2 169.91(14)
N1 V1 Se2 89.74(15)
Se1 V1 Se2 92.85(4)
V1 Se1 Sb1 85.79(3)
V1 Se2 Sb1 85.01(3)
C2 N1 V1 109.4(4)
C2 N1 H1D 109.8
V1 N1 H1D 109.8
C2 N1 H1E 109.8
V1 N1 H1E 109.8
H1D N1 H1E 108.2
C3 N2 V1 113.5(4)
C3 N2 H2A 108.9
V1 N2 H2A 108.9
C3 N2 H2B 108.9
V1 N2 H2B 108.9
H2A N2 H2B 107.7
C6 N3 V1 111.6(4)
C6 N3 H3A 109.3
V1 N3 H3A 109.3
C6 N3 H3B 109.3
V1 N3 H3B 109.3
H3A N3 H3B 108.0
C5 N4 V1 111.7(4)
C5 N4 H4D 109.3
V1 N4 H4D 109.3
C5 N4 H4E 109.3
V1 N4 H4E 109.3
H4D N4 H4E 107.9
C2 C1 H1A 109.5
C2 C1 H1B 109.5
H1A C1 H1B 109.5
C2 C1 H1C 109.5
H1A C1 H1C 109.5
H1B C1 H1C 109.5
C1 C2 N1 116.6(7)
C1 C2 C3 114.0(6)
N1 C2 C3 105.4(5)
C1 C2 H2C 106.8
N1 C2 H2C 106.8
C3 C2 H2C 106.8
N2 C3 C2 107.9(5)
N2 C3 H3C 110.1
C2 C3 H3C 110.1
N2 C3 H3D 110.1
C2 C3 H3D 110.1
H3C C3 H3D 108.4
C5 C4 H4A 109.5
C5 C4 H4B 109.5
H4A C4 H4B 109.5
C5 C4 H4C 109.5
H4A C4 H4C 109.5
H4B C4 H4C 109.5
C6 C5 N4 112.9(7)
C6 C5 C4 118.1(7)
N4 C5 C4 115.1(7)
C6 C5 H5A 102.6
N4 C5 H5A 102.6
C4 C5 H5A 102.6
C5 C6 N3 115.4(6)
C5 C6 H6A 108.4
N3 C6 H6A 108.4
C5 C6 H6B 108.4
N3 C6 H6B 108.4
H6A C6 H6B 107.5

loop_
_geom_bond_atom_site_label_1
_geom_bond_atom_site_label_2
_geom_bond_distance
Sb1 Se3 2.4878(10)
Sb1 Se1 2.5653(9)
Sb1 Se2 2.5694(8)
V1 N2 2.128(5)
V1 N4 2.134(5)
V1 N3 2.181(5)
V1 N1 2.187(5)
V1 Se1 2.4889(11)
V1 Se2 2.5227(11)
N1 C2 1.495(8)
N1 H1D 0.9000
N1 H1E 0.9000
N2 C3 1.469(8)
N2 H2A 0.9000
N2 H2B 0.9000
N3 C6 1.455(9)
N3 H3A 0.9000
N3 H3B 0.9000
N4 C5 1.462(9)
N4 H4D 0.9000
N4 H4E 0.9000
C1 C2 1.444(10)
C1 H1A 0.9600
C1 H1B 0.9600
C1 H1C 0.9600
C2 C3 1.517(9)
C2 H2C 0.9800
C3 H3C 0.9700
C3 H3D 0.9700
C4 C5 1.507(10)
C4 H4A 0.9600
C4 H4B 0.9600
C4 H4C 0.9600
C5 C6 1.405(11)
C5 H5A 0.9800
C6 H6A 0.9700
C6 H6B 0.9700

loop_
_geom_hbond_atom_site_label_D
_geom_hbond_atom_site_label_H
_geom_hbond_atom_site_label_A
_geom_hbond_distance_DH
_geom_hbond_distance_HA
_geom_hbond_distance_DA
_geom_hbond_angle_DHA
_geom_hbond_site_symmetry_A
N1 H1D Se3 0.90 2.98 3.804(5) 152.6 4_676
N1 H1E Se3 0.90 3.06 3.947(5) 168.4 4_576
N2 H2A Se2 0.90 2.77 3.631(5) 160.3 3_667
N2 H2B Se2 0.90 2.63 3.480(5) 157.6 1_655
N3 H3A Se3 0.90 2.87 3.741(5) 163.7 4_676
N3 H3B Se2 0.90 2.90 3.490(5) 124.5 1_655
N4 H4D Se3 0.90 2.65 3.510(5) 159.9 .
C2 H2C Se2 0.98 3.14 3.727(7) 119.6 .
C3 H3C Se3 0.97 3.08 3.936(7) 147.7 4_676
